data_9004912
loop_
_publ_author_name
'Locock, A. J.'
'Burns, P. C.'
'Flynn, T. M.'

_publ_section_title
;Structures of strontium- and barium-dominant compounds that contain the
 autunite-type sheet Sample: SrUAs11
;
_journal_name_full 'The Canadian Mineralogist'
_journal_page_first 721
_journal_page_last 733
_journal_paper_doi 10.2113/gscanmin.43.2.721
_journal_volume 43
_journal_year 2005
_chemical_formula_structural Sr[(UO2)(AsO4)]2(H2O)11
_chemical_formula_sum 'As2 H22 O23 Sr0.84 U2'
_space_group_IT_number 62
_symmetry_space_group_name_Hall '-P 2ac 2n'
_symmetry_space_group_name_H-M 'P n m a'
_cell_angle_alpha 90
_cell_angle_beta 90
_cell_angle_gamma 90
_cell_formula_units_Z 4
_cell_length_a 14.3778
_cell_length_b 20.9611
_cell_length_c 7.1703
_cell_volume 2160.946
_database_code_amcsd 0006008
_exptl_crystal_density_diffrn 3.349
_cod_original_formula_sum 'U2 As2 Sr.84 O23 H22'
_cod_database_code 9004912
_amcsd_formula_title Sr[(UO2)(AsO4)]2(H2O)11

loop_
_space_group_symop_operation_xyz
x,y,z
x,1/2-y,z
-x,1/2+y,-z
1/2-x,1/2+y,1/2+z
1/2+x,1/2-y,1/2-z
1/2+x,y,1/2-z
1/2-x,-y,1/2+z
-x,-y,-z

loop_
_atom_site_aniso_label
_atom_site_aniso_U_11
_atom_site_aniso_U_22
_atom_site_aniso_U_33
_atom_site_aniso_U_12
_atom_site_aniso_U_13
_atom_site_aniso_U_23
U 0.01000 0.01900 0.01200 0.00000 0.00000 0.00000
As 0.01000 0.02500 0.01400 0.00000 0.00000 -0.00100
Sr 0.02300 0.04400 0.03300 0.00000 0.00000 0.00000

loop_
_atom_site_label
_atom_site_fract_x
_atom_site_fract_y
_atom_site_fract_z
_atom_site_occupancy
_atom_site_U_iso_or_equiv
_atom_site_type_symbol
_atom_site_attached_hydrogens
U 0.12510 0.54510 0.74850 1.00000 0.01400 U 0
As 0.12510 0.50020 0.24510 1.00000 0.01600 As 0
Sr 0.12490 0.75000 0.48200 0.84000 0.03400 Sr 0
O1 0.12560 0.46050 0.74880 1.00000 0.02900 O 0
O2 0.12630 0.63040 0.74200 1.00000 0.02400 O 0
O3 0.12840 0.54880 0.06340 1.00000 0.03100 O 0
O4 0.03260 0.45030 0.24260 1.00000 0.02400 O 0
O5 0.21700 0.45320 0.25150 1.00000 0.03600 O 0
O6 0.12240 0.54870 0.42980 1.00000 0.02900 O 0
Wat7 0.76190 0.25000 0.26280 1.00000 0.10900 O 2
Wat8 0.24180 0.66210 0.36700 1.00000 0.07500 O 2
Wat9 0.00810 0.66270 0.36830 1.00000 0.07200 O 2
Wat10 0.00490 0.25000 0.25770 1.00000 0.03700 O 2
Wat11 0.12470 0.75000 0.05880 1.00000 0.04700 O 2
Wat12 0.32090 0.65870 -0.01140 1.00000 0.07300 O 2
Wat13 0.07100 0.34090 0.01030 1.00000 0.07200 O 2

loop_
_cod_changelog_entry_id
_cod_changelog_entry_author
_cod_changelog_entry_date
_cod_changelog_entry_text
1
;cod-tools version 3.8.0
Id: cif_guess_AMCSD_atom_types 9574 2023-05-10 09:00:05Z saulius
;
2023-05-10T18:49:43+03:00
;Derived atom types and hydrogen counts
from atom names that follow the AMCSD naming convention
(Wat == water, O-H == hydroxyl).
;

loop_
_cod_related_entry_id
_cod_related_entry_database
_cod_related_entry_code
1 AMCSD 0006008
